data_7119079
loop_
_publ_author_name
'Rong-Guo Shi'
'Xiao-Hua Wang'
'Ruzhang Liu'
'Chao-Guo Yan'

_publ_section_title
;
 Two-carbon ring expansion of isatin: a convenient construction of a
 dibenzo[b,d]azepinone scaffold
;
_journal_name_full Chem.Commun.
_journal_page_first 6280
_journal_volume 52
_journal_year 2016
_chemical_formula_sum 'C25 H17 Cl N2 O5'
_chemical_formula_weight 460.88
_space_group_crystal_system monoclinic
_space_group_IT_number 14
_space_group_name_Hall '-P 2yn'
_space_group_name_H-M_alt 'P 1 21/n 1'
_symmetry_space_group_name_Hall '-P 2yn'
_symmetry_space_group_name_H-M 'P 1 21/n 1'
_atom_sites_solution_hydrogens mixed
_audit_block_doi 10.5517/cc1kkq2x
_audit_creation_method SHELXL-2014/7
_audit_update_record
;
2016-01-13 deposited with the CCDC.
2016-04-04 downloaded from the CCDC.
;
_cell_angle_alpha 90
_cell_angle_beta 94.265(4)
_cell_angle_gamma 90
_cell_formula_units_Z 4
_cell_length_a 11.7830(18)
_cell_length_b 13.245(2)
_cell_length_c 15.8627(18)
_cell_measurement_reflns_used 5110
_cell_measurement_temperature 296(2)
_cell_measurement_theta_max 27.56
_cell_measurement_theta_min 2.32
_cell_volume 2468.8(6)
_computing_structure_refinement 'SHELXL-2014/7 (Sheldrick, 2014)'
_diffrn_ambient_temperature 296(2)
_diffrn_measured_fraction_theta_full 0.997
_diffrn_measured_fraction_theta_max 0.997
_diffrn_measurement_device_type 'Bruker APEX-II CCD'
_diffrn_measurement_method '\f and \w scans'
_diffrn_radiation_type MoK\a
_diffrn_radiation_wavelength 0.71073
_diffrn_reflns_av_R_equivalents 0.0491
_diffrn_reflns_av_unetI/netI 0.0552
_diffrn_reflns_Laue_measured_fraction_full 0.997
_diffrn_reflns_Laue_measured_fraction_max 0.997
_diffrn_reflns_limit_h_max 14
_diffrn_reflns_limit_h_min -11
_diffrn_reflns_limit_k_max 13
_diffrn_reflns_limit_k_min -15
_diffrn_reflns_limit_l_max 16
_diffrn_reflns_limit_l_min -18
_diffrn_reflns_number 13308
_diffrn_reflns_point_group_measured_fraction_full 0.997
_diffrn_reflns_point_group_measured_fraction_max 0.997
_diffrn_reflns_theta_full 25.009
_diffrn_reflns_theta_max 25.009
_diffrn_reflns_theta_min 2.235
_exptl_absorpt_coefficient_mu 0.191
_exptl_absorpt_correction_T_max 0.7456
_exptl_absorpt_correction_T_min 0.6294
_exptl_absorpt_correction_type multi-scan
_exptl_absorpt_process_details sadabs
_exptl_crystal_density_diffrn 1.240
_exptl_crystal_F_000 952
_exptl_crystal_size_max 0.270
_exptl_crystal_size_mid 0.250
_exptl_crystal_size_min 0.220
_platon_squeeze_void_content 1
_refine_diff_density_max 0.282
_refine_diff_density_min -0.260
_refine_diff_density_rms 0.059
_refine_ls_extinction_coef .
_refine_ls_extinction_method none
_refine_ls_goodness_of_fit_ref 1.065
_refine_ls_hydrogen_treatment constr
_refine_ls_matrix_type full
_refine_ls_number_parameters 299
_refine_ls_number_reflns 4338
_refine_ls_number_restraints 0
_refine_ls_restrained_S_all 1.065
_refine_ls_R_factor_all 0.0621
_refine_ls_R_factor_gt 0.0473
_refine_ls_shift/su_max 0.000
_refine_ls_shift/su_mean 0.000
_refine_ls_structure_factor_coef Fsqd
_refine_ls_weighting_details 'w=1/[\s^2^(Fo^2^)+(0.0679P)^2^+0.9205P] where P=(Fo^2^+2Fc^2^)/3'
_refine_ls_weighting_scheme calc
_refine_ls_wR_factor_gt 0.1283
_refine_ls_wR_factor_ref 0.1341
_reflns_Friedel_coverage 0.000
_reflns_Friedel_fraction_full .
_reflns_Friedel_fraction_max .
_reflns_number_gt 3360
_reflns_number_total 4338
_reflns_threshold_expression 'I > 2\s(I)'
_cod_data_source_file c6cc00525j2.cif
_cod_data_source_block 4b
_cod_depositor_comments
;

2017-12-13
Z value and formula fixed to values more according to usual
chemical conventions.                 miguel
;
_cod_original_formula_sum 'C3.12 H2.12 Cl0.12 N0.25 O0.62'
_cod_original_formula_weight 57.61
_cod_original_formula_units_Z 32
_cod_database_code 7119079
_shelx_shelxl_version_number 2014/7
_shelx_space_group_comment
;
The symmetry employed for this shelxl refinement is uniquely defined
by the following loop, which should always be used as a source of
symmetry information in preference to the above space-group names.
They are only intended as comments.
;
_shelx_estimated_absorpt_t_min 0.950
_shelx_estimated_absorpt_t_max 0.959
_platon_squeeze_void_probe_radius 1.20

loop_
_space_group_symop_operation_xyz
'x, y, z'
'-x+1/2, y+1/2, -z+1/2'
'-x, -y, -z'
'x-1/2, -y-1/2, z-1/2'

loop_
_atom_site_label
_atom_site_type_symbol
_atom_site_fract_x
_atom_site_fract_y
_atom_site_fract_z
_atom_site_U_iso_or_equiv
_atom_site_adp_type
_atom_site_occupancy
_atom_site_site_symmetry_order
_atom_site_calc_flag
_atom_site_refinement_flags_posn
_atom_site_refinement_flags_adp
_atom_site_refinement_flags_occupancy
_atom_site_disorder_assembly
_atom_site_disorder_group
C1 C 0.8988(2) 0.27743(18) 0.71114(16) 0.0189(5) Uani 1 1 d . . . . .
H1 H 0.9548 0.2955 0.6756 0.023 Uiso 1 1 calc R U . . .
C2 C 0.8997(2) 0.31860(19) 0.79075(16) 0.0227(6) Uani 1 1 d . . . . .
H2 H 0.9564 0.3640 0.8093 0.027 Uiso 1 1 calc R U . . .
C3 C 0.8157(2) 0.29210(19) 0.84317(16) 0.0223(6) Uani 1 1 d . . . . .
H3 H 0.8148 0.3201 0.8969 0.027 Uiso 1 1 calc R U . . .
C4 C 0.7334(2) 0.22365(19) 0.81469(16) 0.0213(6) Uani 1 1 d . . . . .
H4 H 0.6767 0.2047 0.8493 0.026 Uiso 1 1 calc R U . . .
C5 C 0.7355(2) 0.18343(18) 0.73469(15) 0.0172(5) Uani 1 1 d . . . . .
H5 H 0.6803 0.1371 0.7154 0.021 Uiso 1 1 calc R U . . .
C6 C 0.82049(19) 0.16878(17) 0.59734(14) 0.0135(5) Uani 1 1 d . . . . .
H6 H 0.8687 0.2145 0.5670 0.016 Uiso 1 1 calc R U . . .
C7 C 0.88008(19) 0.06658(18) 0.59968(15) 0.0160(5) Uani 1 1 d . . . . .
C8 C 1.0086(3) -0.0434(2) 0.67322(18) 0.0331(7) Uani 1 1 d . . . . .
H8A H 0.9574 -0.0996 0.6659 0.050 Uiso 1 1 calc R U . . .
H8B H 1.0519 -0.0491 0.7267 0.050 Uiso 1 1 calc R U . . .
H8C H 1.0593 -0.0432 0.6286 0.050 Uiso 1 1 calc R U . . .
C9 C 0.70219(18) 0.16575(17) 0.54466(14) 0.0124(5) Uani 1 1 d . . . . .
C10 C 0.64212(19) 0.06221(17) 0.55616(15) 0.0142(5) Uani 1 1 d . . . . .
C11 C 0.66616(18) 0.07635(17) 0.41546(15) 0.0140(5) Uani 1 1 d . . . . .
C12 C 0.6590(2) 0.05777(18) 0.32975(15) 0.0174(5) Uani 1 1 d . . . . .
H12 H 0.6243 -0.0005 0.3076 0.021 Uiso 1 1 calc R U . . .
C13 C 0.7052(2) 0.12847(19) 0.27751(15) 0.0190(5) Uani 1 1 d . . . . .
H13 H 0.6999 0.1190 0.2193 0.023 Uiso 1 1 calc R U . . .
C14 C 0.7595(2) 0.21356(18) 0.31259(15) 0.0197(5) Uani 1 1 d . . . . .
C15 C 0.7669(2) 0.23287(18) 0.39870(15) 0.0166(5) Uani 1 1 d . . . . .
H15 H 0.8026 0.2906 0.4210 0.020 Uiso 1 1 calc R U . . .
C16 C 0.71901(18) 0.16270(17) 0.45030(14) 0.0134(5) Uani 1 1 d . . . . .
C17 C 0.62744(19) 0.25339(17) 0.56525(14) 0.0131(5) Uani 1 1 d . . . . .
C18 C 0.50691(19) 0.25313(17) 0.56404(13) 0.0128(5) Uani 1 1 d . . . . .
C19 C 0.47048(19) 0.35921(17) 0.58402(14) 0.0143(5) Uani 1 1 d . . . . .
C20 C 0.3649(2) 0.39920(18) 0.59203(15) 0.0172(5) Uani 1 1 d . . . . .
H20 H 0.3001 0.3589 0.5861 0.021 Uiso 1 1 calc R U . . .
C21 C 0.3569(2) 0.50342(19) 0.60953(15) 0.0188(5) Uani 1 1 d . . . . .
H21 H 0.2860 0.5323 0.6155 0.023 Uiso 1 1 calc R U . . .
C22 C 0.4533(2) 0.56298(18) 0.61789(15) 0.0200(5) Uani 1 1 d . . . . .
H22 H 0.4466 0.6314 0.6298 0.024 Uiso 1 1 calc R U . . .
C23 C 0.5612(2) 0.52145(17) 0.60867(15) 0.0173(5) Uani 1 1 d . . . . .
H23 H 0.6262 0.5615 0.6137 0.021 Uiso 1 1 calc R U . . .
C24 C 0.5681(2) 0.41984(17) 0.59204(14) 0.0150(5) Uani 1 1 d . . . . .
C25 C 0.66879(19) 0.35402(17) 0.57616(14) 0.0132(5) Uani 1 1 d . . . . .
Cl1 Cl 0.81660(7) 0.30034(5) 0.24448(4) 0.0359(2) Uani 1 1 d . . . . .
N1 N 0.62207(16) 0.01871(14) 0.47937(12) 0.0144(4) Uani 1 1 d . . . . .
H1A H 0.5909 -0.0449 0.4734 0.017 Uiso 1 1 d R U . . .
N2 N 0.81722(16) 0.21101(14) 0.68447(12) 0.0132(4) Uani 1 1 d . . . . .
O1 O 0.94352(15) 0.05045(13) 0.67082(11) 0.0246(4) Uani 1 1 d . . . . .
O2 O 0.87215(15) 0.00948(13) 0.54046(11) 0.0262(4) Uani 1 1 d . . . . .
O3 O 0.43788(13) 0.18255(12) 0.54801(10) 0.0178(4) Uani 1 1 d . . . . .
O4 O 0.76883(13) 0.38570(12) 0.57272(10) 0.0186(4) Uani 1 1 d . . . . .
O5 O 0.61848(14) 0.02538(12) 0.62361(10) 0.0179(4) Uani 1 1 d . . . . .

loop_
_atom_site_aniso_label
_atom_site_aniso_U_11
_atom_site_aniso_U_22
_atom_site_aniso_U_33
_atom_site_aniso_U_23
_atom_site_aniso_U_13
_atom_site_aniso_U_12
C1 0.0161(12) 0.0172(13) 0.0231(14) -0.0022(10) -0.0005(10) -0.0006(10)
C2 0.0187(13) 0.0243(14) 0.0249(15) -0.0093(10) 0.0014(10) -0.0030(10)
C3 0.0284(14) 0.0213(13) 0.0171(14) -0.0058(10) 0.0017(10) 0.0010(11)
C4 0.0260(14) 0.0210(13) 0.0177(14) 0.0005(10) 0.0064(10) -0.0023(11)
C5 0.0197(12) 0.0151(12) 0.0167(13) 0.0020(9) 0.0001(10) -0.0048(10)
C6 0.0135(11) 0.0161(12) 0.0111(12) -0.0024(9) 0.0024(9) -0.0024(9)
C7 0.0121(11) 0.0172(12) 0.0187(13) 0.0003(10) 0.0011(9) -0.0010(9)
C8 0.0418(17) 0.0293(15) 0.0265(16) -0.0037(12) -0.0088(12) 0.0200(13)
C9 0.0124(11) 0.0114(11) 0.0134(12) 0.0000(9) 0.0006(9) -0.0009(9)
C10 0.0126(12) 0.0098(11) 0.0203(14) 0.0011(9) 0.0010(9) 0.0003(9)
C11 0.0092(11) 0.0142(12) 0.0186(13) -0.0002(9) 0.0022(9) 0.0031(9)
C12 0.0134(12) 0.0154(12) 0.0232(14) -0.0057(10) 0.0001(10) 0.0003(9)
C13 0.0195(12) 0.0238(13) 0.0140(13) -0.0025(10) 0.0041(9) 0.0036(10)
C14 0.0236(13) 0.0169(13) 0.0195(14) 0.0041(10) 0.0078(10) 0.0003(10)
C15 0.0174(12) 0.0127(12) 0.0203(14) -0.0019(9) 0.0036(9) -0.0004(9)
C16 0.0112(11) 0.0124(11) 0.0164(13) -0.0003(9) 0.0001(9) 0.0033(9)
C17 0.0143(11) 0.0136(12) 0.0114(12) 0.0008(8) 0.0016(9) 0.0011(9)
C18 0.0169(12) 0.0142(12) 0.0075(12) -0.0008(8) 0.0010(9) -0.0011(9)
C19 0.0177(12) 0.0144(12) 0.0109(12) 0.0002(9) 0.0022(9) 0.0009(10)
C20 0.0167(12) 0.0174(12) 0.0174(13) -0.0004(9) 0.0011(9) -0.0023(10)
C21 0.0188(12) 0.0218(13) 0.0162(13) -0.0002(9) 0.0040(10) 0.0052(10)
C22 0.0285(14) 0.0125(12) 0.0193(14) -0.0006(9) 0.0036(10) 0.0040(10)
C23 0.0218(12) 0.0119(12) 0.0179(13) 0.0016(9) -0.0002(10) -0.0009(10)
C24 0.0184(12) 0.0134(12) 0.0130(12) 0.0014(9) 0.0003(9) 0.0004(9)
C25 0.0157(12) 0.0116(11) 0.0123(12) -0.0008(9) 0.0000(9) 0.0004(9)
Cl1 0.0597(5) 0.0288(4) 0.0207(4) 0.0019(3) 0.0124(3) -0.0178(3)
N1 0.0142(10) 0.0107(10) 0.0186(11) 0.0003(8) 0.0019(8) -0.0029(8)
N2 0.0132(10) 0.0122(10) 0.0140(10) -0.0009(7) 0.0004(8) 0.0010(8)
O1 0.0277(10) 0.0249(10) 0.0198(10) -0.0031(7) -0.0066(7) 0.0140(8)
O2 0.0274(10) 0.0220(10) 0.0278(11) -0.0102(8) -0.0068(8) 0.0093(8)
O3 0.0149(8) 0.0131(8) 0.0254(10) -0.0034(7) 0.0020(7) -0.0030(7)
O4 0.0122(8) 0.0142(8) 0.0291(10) 0.0019(7) 0.0001(7) -0.0017(7)
O5 0.0218(9) 0.0135(8) 0.0183(10) 0.0028(7) 0.0005(7) -0.0049(7)

loop_
_atom_type_symbol
_atom_type_description
_atom_type_scat_dispersion_real
_atom_type_scat_dispersion_imag
_atom_type_scat_source
C C 0.0033 0.0016 'International Tables Vol C Tables 4.2.6.8 and 6.1.1.4'
H H 0.0000 0.0000 'International Tables Vol C Tables 4.2.6.8 and 6.1.1.4'
N N 0.0061 0.0033 'International Tables Vol C Tables 4.2.6.8 and 6.1.1.4'
O O 0.0106 0.0060 'International Tables Vol C Tables 4.2.6.8 and 6.1.1.4'
Cl Cl 0.1484 0.1585 'International Tables Vol C Tables 4.2.6.8 and 6.1.1.4'

loop_
_geom_angle_atom_site_label_1
_geom_angle_atom_site_label_2
_geom_angle_atom_site_label_3
_geom_angle
_geom_angle_site_symmetry_1
_geom_angle_site_symmetry_3
N2 C1 C2 120.2(2) . .
N2 C1 H1 119.9 . .
C2 C1 H1 119.9 . .
C1 C2 C3 119.6(2) . .
C1 C2 H2 120.2 . .
C3 C2 H2 120.2 . .
C4 C3 C2 119.1(2) . .
C4 C3 H3 120.4 . .
C2 C3 H3 120.4 . .
C5 C4 C3 119.7(2) . .
C5 C4 H4 120.2 . .
C3 C4 H4 120.2 . .
N2 C5 C4 120.2(2) . .
N2 C5 H5 119.9 . .
C4 C5 H5 119.9 . .
N2 C6 C7 110.70(18) . .
N2 C6 C9 114.74(18) . .
C7 C6 C9 112.28(18) . .
N2 C6 H6 106.1 . .
C7 C6 H6 106.1 . .
C9 C6 H6 106.1 . .
O2 C7 O1 124.7(2) . .
O2 C7 C6 122.0(2) . .
O1 C7 C6 113.21(19) . .
O1 C8 H8A 109.5 . .
O1 C8 H8B 109.5 . .
H8A C8 H8B 109.5 . .
O1 C8 H8C 109.5 . .
H8A C8 H8C 109.5 . .
H8B C8 H8C 109.5 . .
C17 C9 C16 110.72(18) . .
C17 C9 C10 111.97(18) . .
C16 C9 C10 100.64(17) . .
C17 C9 C6 111.99(18) . .
C16 C9 C6 110.35(18) . .
C10 C9 C6 110.64(18) . .
O5 C10 N1 125.5(2) . .
O5 C10 C9 125.9(2) . .
N1 C10 C9 108.64(19) . .
C12 C11 C16 122.0(2) . .
C12 C11 N1 128.2(2) . .
C16 C11 N1 109.8(2) . .
C11 C12 C13 118.1(2) . .
C11 C12 H12 121.0 . .
C13 C12 H12 121.0 . .
C12 C13 C14 119.8(2) . .
C12 C13 H13 120.1 . .
C14 C13 H13 120.1 . .
C15 C14 C13 122.5(2) . .
C15 C14 Cl1 119.31(19) . .
C13 C14 Cl1 118.19(19) . .
C16 C15 C14 117.4(2) . .
C16 C15 H15 121.3 . .
C14 C15 H15 121.3 . .
C15 C16 C11 120.3(2) . .
C15 C16 C9 130.6(2) . .
C11 C16 C9 108.87(19) . .
C18 C17 C25 109.67(19) . .
C18 C17 C9 126.5(2) . .
C25 C17 C9 123.13(19) . .
O3 C18 C17 129.7(2) . .
O3 C18 C19 123.1(2) . .
C17 C18 C19 107.15(19) . .
C20 C19 C24 121.1(2) . .
C20 C19 C18 130.9(2) . .
C24 C19 C18 107.96(19) . .
C19 C20 C21 118.1(2) . .
C19 C20 H20 120.9 . .
C21 C20 H20 120.9 . .
C22 C21 C20 120.7(2) . .
C22 C21 H21 119.6 . .
C20 C21 H21 119.6 . .
C21 C22 C23 120.7(2) . .
C21 C22 H22 119.6 . .
C23 C22 H22 119.6 . .
C24 C23 C22 118.1(2) . .
C24 C23 H23 121.0 . .
C22 C23 H23 121.0 . .
C23 C24 C19 121.3(2) . .
C23 C24 C25 131.0(2) . .
C19 C24 C25 107.72(19) . .
O4 C25 C17 128.3(2) . .
O4 C25 C24 124.5(2) . .
C17 C25 C24 107.13(19) . .
C10 N1 C11 111.75(19) . .
C10 N1 H1A 121.6 . .
C11 N1 H1A 126.2 . .
C5 N2 C1 121.1(2) . .
C5 N2 C6 121.00(19) . .
C1 N2 C6 117.89(19) . .
C7 O1 C8 114.97(19) . .

loop_
_geom_bond_atom_site_label_1
_geom_bond_atom_site_label_2
_geom_bond_distance
_geom_bond_site_symmetry_2
C1 N2 1.348(3) .
C1 C2 1.375(4) .
C1 H1 0.9300 .
C2 C3 1.384(4) .
C2 H2 0.9300 .
C3 C4 1.379(4) .
C3 H3 0.9300 .
C4 C5 1.378(4) .
C4 H4 0.9300 .
C5 N2 1.345(3) .
C5 H5 0.9300 .
C6 N2 1.494(3) .
C6 C7 1.524(3) .
C6 C9 1.572(3) .
C6 H6 0.9800 .
C7 O2 1.204(3) .
C7 O1 1.324(3) .
C8 O1 1.459(3) .
C8 H8A 0.9600 .
C8 H8B 0.9600 .
C8 H8C 0.9600 .
C9 C17 1.507(3) .
C9 C16 1.525(3) .
C9 C10 1.560(3) .
C10 O5 1.227(3) .
C10 N1 1.352(3) .
C11 C12 1.378(3) .
C11 C16 1.396(3) .
C11 N1 1.400(3) .
C12 C13 1.388(3) .
C12 H12 0.9300 .
C13 C14 1.392(3) .
C13 H13 0.9300 .
C14 C15 1.386(3) .
C14 Cl1 1.746(2) .
C15 C16 1.386(3) .
C15 H15 0.9300 .
C17 C18 1.419(3) .
C17 C25 1.425(3) .
C18 O3 1.253(3) .
C18 C19 1.510(3) .
C19 C20 1.367(3) .
C19 C24 1.400(3) .
C20 C21 1.413(3) .
C20 H20 0.9300 .
C21 C22 1.381(4) .
C21 H21 0.9300 .
C22 C23 1.403(3) .
C22 H22 0.9300 .
C23 C24 1.375(3) .
C23 H23 0.9300 .
C24 C25 1.509(3) .
C25 O4 1.256(3) .
N1 H1A 0.9213 .

loop_
_geom_torsion_atom_site_label_1
_geom_torsion_atom_site_label_2
_geom_torsion_atom_site_label_3
_geom_torsion_atom_site_label_4
_geom_torsion
_geom_torsion_site_symmetry_1
_geom_torsion_site_symmetry_2
_geom_torsion_site_symmetry_3
_geom_torsion_site_symmetry_4
N2 C1 C2 C3 -0.5(4) . . . .
C1 C2 C3 C4 0.8(4) . . . .
C2 C3 C4 C5 -0.4(4) . . . .
C3 C4 C5 N2 -0.2(4) . . . .
N2 C6 C7 O2 164.3(2) . . . .
C9 C6 C7 O2 34.6(3) . . . .
N2 C6 C7 O1 -18.4(3) . . . .
C9 C6 C7 O1 -148.1(2) . . . .
N2 C6 C9 C17 33.6(3) . . . .
C7 C6 C9 C17 161.18(19) . . . .
N2 C6 C9 C16 157.46(18) . . . .
C7 C6 C9 C16 -75.0(2) . . . .
N2 C6 C9 C10 -92.0(2) . . . .
C7 C6 C9 C10 35.5(2) . . . .
C17 C9 C10 O5 -68.4(3) . . . .
C16 C9 C10 O5 173.9(2) . . . .
C6 C9 C10 O5 57.3(3) . . . .
C17 C9 C10 N1 112.6(2) . . . .
C16 C9 C10 N1 -5.0(2) . . . .
C6 C9 C10 N1 -121.7(2) . . . .
C16 C11 C12 C13 -0.7(3) . . . .
N1 C11 C12 C13 177.1(2) . . . .
C11 C12 C13 C14 1.8(3) . . . .
C12 C13 C14 C15 -2.0(4) . . . .
C12 C13 C14 Cl1 179.88(18) . . . .
C13 C14 C15 C16 0.9(4) . . . .
Cl1 C14 C15 C16 179.07(18) . . . .
C14 C15 C16 C11 0.2(3) . . . .
C14 C15 C16 C9 -173.3(2) . . . .
C12 C11 C16 C15 -0.3(3) . . . .
N1 C11 C16 C15 -178.5(2) . . . .
C12 C11 C16 C9 174.5(2) . . . .
N1 C11 C16 C9 -3.7(2) . . . .
C17 C9 C16 C15 60.7(3) . . . .
C10 C9 C16 C15 179.2(2) . . . .
C6 C9 C16 C15 -63.9(3) . . . .
C17 C9 C16 C11 -113.4(2) . . . .
C10 C9 C16 C11 5.2(2) . . . .
C6 C9 C16 C11 122.0(2) . . . .
C16 C9 C17 C18 88.4(3) . . . .
C10 C9 C17 C18 -23.0(3) . . . .
C6 C9 C17 C18 -148.0(2) . . . .
C16 C9 C17 C25 -81.4(3) . . . .
C10 C9 C17 C25 167.2(2) . . . .
C6 C9 C17 C25 42.3(3) . . . .
C25 C17 C18 O3 172.5(2) . . . .
C9 C17 C18 O3 1.6(4) . . . .
C25 C17 C18 C19 -5.8(2) . . . .
C9 C17 C18 C19 -176.7(2) . . . .
O3 C18 C19 C20 2.7(4) . . . .
C17 C18 C19 C20 -178.8(2) . . . .
O3 C18 C19 C24 -175.4(2) . . . .
C17 C18 C19 C24 3.0(2) . . . .
C24 C19 C20 C21 -0.7(3) . . . .
C18 C19 C20 C21 -178.6(2) . . . .
C19 C20 C21 C22 0.3(3) . . . .
C20 C21 C22 C23 0.4(4) . . . .
C21 C22 C23 C24 -0.7(3) . . . .
C22 C23 C24 C19 0.3(3) . . . .
C22 C23 C24 C25 177.7(2) . . . .
C20 C19 C24 C23 0.4(3) . . . .
C18 C19 C24 C23 178.7(2) . . . .
C20 C19 C24 C25 -177.6(2) . . . .
C18 C19 C24 C25 0.8(2) . . . .
C18 C17 C25 O4 -172.9(2) . . . .
C9 C17 C25 O4 -1.6(4) . . . .
C18 C17 C25 C24 6.3(2) . . . .
C9 C17 C25 C24 177.54(19) . . . .
C23 C24 C25 O4 -2.7(4) . . . .
C19 C24 C25 O4 175.0(2) . . . .
C23 C24 C25 C17 178.0(2) . . . .
C19 C24 C25 C17 -4.3(2) . . . .
O5 C10 N1 C11 -175.7(2) . . . .
C9 C10 N1 C11 3.2(2) . . . .
C12 C11 N1 C10 -177.8(2) . . . .
C16 C11 N1 C10 0.3(3) . . . .
C4 C5 N2 C1 0.6(3) . . . .
C4 C5 N2 C6 -179.6(2) . . . .
C2 C1 N2 C5 -0.2(3) . . . .
C2 C1 N2 C6 180.0(2) . . . .
C7 C6 N2 C5 -83.6(2) . . . .
C9 C6 N2 C5 44.7(3) . . . .
C7 C6 N2 C1 96.2(2) . . . .
C9 C6 N2 C1 -135.4(2) . . . .
O2 C7 O1 C8 1.5(4) . . . .
C6 C7 O1 C8 -175.8(2) . . . .
